data_4000957
loop_
_publ_author_name
'Wang, Shuao'
'Alekseev, Evgeny V.'
'Ling, Jie'
'Liu, Guokui'
'Depmeier, Wulf'
'Albrecht-Schmitt, Thomas E.'

_publ_section_title
;
 Polarity and Chirality in Uranyl Borates: Insights into Understanding the
 Vitrification of Nuclear Waste and the Development of Nonlinear Optical
 Materials
;
_journal_issue 6
_journal_name_full 'Chemistry of Materials'
_journal_page_first 2155
_journal_paper_doi 10.1021/cm9037796
_journal_volume 22
_journal_year 2010
_chemical_formula_moiety Na?UO2)2[B10O15(OH)5]
_chemical_formula_sum 'B10 Na O24 U2'
_chemical_formula_weight 991.15
_chemical_melting_point ?
_chemical_name_common 'Sodium uranoborate'
_chemical_name_systematic
; 
 ? 
;
_space_group_IT_number 145
_symmetry_cell_setting hexagonal
_symmetry_space_group_name_Hall 'P 32'
_symmetry_space_group_name_H-M 'P 32'
_atom_sites_solution_hydrogens none
_atom_sites_solution_primary direct
_atom_sites_solution_secondary difmap
_audit_creation_method SHELXL-97
_cell_angle_alpha 90.00
_cell_angle_beta 90.00
_cell_angle_gamma 120.00
_cell_formula_units_Z 3
_cell_length_a 6.4334(14)
_cell_length_b 6.4334(14)
_cell_length_c 35.586(8)
_cell_measurement_reflns_used 4014
_cell_measurement_temperature 293(2)
_cell_measurement_theta_max 28.72
_cell_measurement_theta_min 1.14
_cell_volume 1275.5(5)
_computing_cell_refinement 'smart saint'
_computing_data_collection smart
_computing_data_reduction SAINT
_computing_molecular_graphics 'SHELXP-97 (Sheldrick, 1997)'
_computing_publication_material 'SHELXCIF-97 (Sheldrick, 2000)'
_computing_structure_refinement 'SHELXL-97 (Sheldrick, 1997)'
_computing_structure_solution 'SHELXS-97 (Sheldrick, 1990)'
_diffrn_ambient_temperature 293(2)
_diffrn_detector_area_resol_mean 0
_diffrn_measured_fraction_theta_full 0.957
_diffrn_measured_fraction_theta_max 0.957
_diffrn_measurement_device_type 'BRUKER apex'
_diffrn_measurement_method '0.3 wide w/ exposures'
_diffrn_radiation_monochromator graphite
_diffrn_radiation_source 'fine-focus sealed tube'
_diffrn_radiation_type MoK\a
_diffrn_radiation_wavelength 0.71073
_diffrn_reflns_av_R_equivalents 0.0768
_diffrn_reflns_av_sigmaI/netI 0.0885
_diffrn_reflns_limit_h_max 8
_diffrn_reflns_limit_h_min -8
_diffrn_reflns_limit_k_max 8
_diffrn_reflns_limit_k_min -8
_diffrn_reflns_limit_l_max 42
_diffrn_reflns_limit_l_min -46
_diffrn_reflns_number 12568
_diffrn_reflns_theta_full 28.72
_diffrn_reflns_theta_max 28.72
_diffrn_reflns_theta_min 1.14
_exptl_absorpt_coefficient_mu 19.183
_exptl_absorpt_correction_T_max 0.888
_exptl_absorpt_correction_T_min 0.779
_exptl_absorpt_correction_type numerical
_exptl_absorpt_process_details SHELTXPREP
_exptl_crystal_colour yellow-green
_exptl_crystal_density_diffrn 3.871
_exptl_crystal_density_meas ?
_exptl_crystal_density_method 'not measured'
_exptl_crystal_description tablet
_exptl_crystal_F_000 1311
_exptl_crystal_size_max 0.089
_exptl_crystal_size_mid 0.075
_exptl_crystal_size_min 0.005
_refine_diff_density_max 1.399
_refine_diff_density_min -1.202
_refine_diff_density_rms 0.266
_refine_ls_abs_structure_details 'Flack H D (1983), Acta Cryst. A39, 876-881'
_refine_ls_abs_structure_Flack 0.37(2)
_refine_ls_extinction_coef 0.00018(3)
_refine_ls_extinction_expression Fc^*^=kFc[1+0.001xFc^2^\l^3^/sin(2\q)]^-1/4^
_refine_ls_extinction_method SHELXL
_refine_ls_goodness_of_fit_ref 0.948
_refine_ls_hydrogen_treatment none
_refine_ls_matrix_type full
_refine_ls_number_parameters 161
_refine_ls_number_reflns 4014
_refine_ls_number_restraints 1
_refine_ls_restrained_S_all 0.948
_refine_ls_R_factor_all 0.0402
_refine_ls_R_factor_gt 0.0364
_refine_ls_shift/su_max 0.015
_refine_ls_shift/su_mean 0.001
_refine_ls_structure_factor_coef Fsqd
_refine_ls_weighting_details 'calc w=1/[\s^2^(Fo^2^)+(0.0148P)^2^+0.0000P] where P=(Fo^2^+2Fc^2^)/3'
_refine_ls_weighting_scheme calc
_refine_ls_wR_factor_gt 0.0660
_refine_ls_wR_factor_ref 0.0669
_reflns_number_gt 3759
_reflns_number_total 4014
_reflns_threshold_expression >2sigma(I)
_cod_data_source_file cm9037796_si_002.cif
_cod_data_source_block NaUBO-1
_cod_depositor_comments
;
The following automatic conversions were performed:

'_chemical_melting_point' value 'n/a' was changed to '?' - the value
is undefined or not given.

Automatic conversion script
Id: cif_fix_values 1715 2011-07-08 13:25:40Z adriana 

The following automatic conversions were performed:

'_exptl_crystal_density_meas' value 'n/a' was changed to '?' - the
value is perceived as not measured.

Automatic conversion script
Id: cif_fix_values 3008 2015-01-20 13:52:24Z robertas 
;
_cod_database_code 4000957

loop_
_symmetry_equiv_pos_as_xyz
'x, y, z'
'-y, x-y, z+2/3'
'-x+y, -x, z+1/3'

loop_
_atom_site_label
_atom_site_type_symbol
_atom_site_fract_x
_atom_site_fract_y
_atom_site_fract_z
_atom_site_U_iso_or_equiv
_atom_site_adp_type
_atom_site_occupancy
_atom_site_symmetry_multiplicity
_atom_site_calc_flag
U1 U 0.23780(8) 0.98583(8) 0.326740(15) 0.00811(10) Uani 1 1 d
U2 U 0.80780(8) 0.19762(8) 0.187972(15) 0.00792(10) Uani 1 1 d
B1 B 0.654(2) 1.890(2) 0.3410(4) 0.004(3) Uiso 1 1 d
B2 B 1.385(3) 0.284(3) 0.1727(5) 0.012(4) Uiso 1 1 d
B3 B 0.718(3) 1.577(3) 0.3120(5) 0.018(4) Uiso 1 1 d
B4 B 0.707(3) -0.313(2) 0.1675(4) 0.012(4) Uiso 1 1 d
B5 B 1.325(2) 0.610(2) 0.2016(4) 0.003(3) Uiso 1 1 d
B6 B 0.340(2) 1.497(2) 0.3458(5) 0.007(3) Uiso 1 1 d
B7 B 0.504(3) 0.707(3) 0.4021(5) 0.020(4) Uiso 1 1 d
B8 B 1.542(3) 0.453(3) 0.1111(5) 0.018(4) Uiso 1 1 d
B9 B 1.142(2) -0.138(2) 0.1864(5) 0.000(2) Uiso 1 1 d
B10 B -0.098(3) 0.326(3) 0.3264(6) 0.018(4) Uiso 1 1 d
Na Na -0.0046(10) 0.9854(11) 0.42946(19) 0.0288(15) Uiso 1 1 d
O1 O 0.5001(14) 1.4121(15) 0.3316(3) 0.007(2) Uiso 1 1 d
O2 O 0.2217(15) 0.9714(15) 0.3759(2) 0.0086(19) Uiso 1 1 d
O3 O 0.8275(18) 0.2065(19) 0.1382(3) 0.027(3) Uiso 1 1 d
O4 O -0.0804(14) 0.5371(15) 0.3179(3) 0.006(2) Uiso 1 1 d
O5 O 1.2314(14) 0.3598(14) 0.1934(3) 0.004(2) Uiso 1 1 d
O6 O 1.3608(15) 0.0557(15) 0.1880(3) 0.007(2) Uiso 1 1 d
O7 O 0.1011(14) 0.2993(16) 0.3331(3) 0.008(2) Uiso 1 1 d
O8 O 1.6418(15) 0.4598(15) 0.1844(3) 0.010(2) Uiso 1 1 d
O9 O 1.5352(15) 0.7663(16) 0.1795(3) 0.007(2) Uiso 1 1 d
O10 O 0.8140(15) 1.8292(15) 0.3222(3) 0.008(2) Uiso 1 1 d
O11 O 0.4032(15) 1.7255(16) 0.3297(3) 0.006(2) Uiso 1 1 d
O12 O -0.3172(15) 0.1192(18) 0.3280(3) 0.010(2) Uiso 1 1 d
O13 O 1.1190(15) 0.6460(15) 0.1949(3) 0.004(2) Uiso 1 1 d
O14 O 0.9415(16) -0.1169(16) 0.1805(3) 0.007(2) Uiso 1 1 d
O15 O 0.7889(14) 0.1915(14) 0.2371(3) 0.0069(19) Uiso 1 1 d
O16 O 0.2611(18) 0.9974(18) 0.2765(3) 0.023(3) Uiso 1 1 d
O17 O 1.573(2) 0.3975(19) 0.0756(4) 0.035(3) Uiso 1 1 d
O18 O 0.3327(16) 1.5006(16) 0.3861(3) 0.016(2) Uiso 1 1 d
O19 O 0.6824(15) 1.8981(16) 0.3827(3) 0.012(2) Uiso 1 1 d
O20 O 1.3766(16) 0.6398(16) 0.2436(3) 0.018(2) Uiso 1 1 d
O21 O 1.7135(19) 0.6705(18) 0.1265(3) 0.026(3) Uiso 1 1 d
O22 O 1.3620(16) 0.2850(15) 0.1325(3) 0.013(2) Uiso 1 1 d
O23 O 0.6758(16) 1.5543(17) 0.2696(3) 0.017(2) Uiso 1 1 d
O24 O 0.5245(18) 0.734(2) 0.4414(3) 0.027(3) Uiso 1 1 d

loop_
_atom_site_aniso_label
_atom_site_aniso_U_11
_atom_site_aniso_U_22
_atom_site_aniso_U_33
_atom_site_aniso_U_23
_atom_site_aniso_U_13
_atom_site_aniso_U_12
U1 0.00478(17) 0.00517(19) 0.0149(2) -0.0004(2) 0.0001(2) 0.00287(17)
U2 0.00496(18) 0.00483(19) 0.0144(2) -0.0004(2) -0.0001(2) 0.00277(17)

loop_
_atom_type_symbol
_atom_type_description
_atom_type_scat_dispersion_real
_atom_type_scat_dispersion_imag
_atom_type_scat_source
O O 0.0106 0.0060 'International Tables Vol C Tables 4.2.6.8 and 6.1.1.4'
Na Na 0.0362 0.0249 'International Tables Vol C Tables 4.2.6.8 and 6.1.1.4'
B B 0.0013 0.0007 'International Tables Vol C Tables 4.2.6.8 and 6.1.1.4'
U U -9.6767 9.6646 'International Tables Vol C Tables 4.2.6.8 and 6.1.1.4'

loop_
_geom_angle_atom_site_label_1
_geom_angle_atom_site_label_2
_geom_angle_atom_site_label_3
_geom_angle
_geom_angle_site_symmetry_1
_geom_angle_site_symmetry_3
O2 U1 O16 178.2(5) . .
O2 U1 O10 91.1(4) . 1_445
O16 U1 O10 90.3(4) . 1_445
O2 U1 O11 87.4(4) . 1_545
O16 U1 O11 90.9(4) . 1_545
O10 U1 O11 121.3(3) 1_445 1_545
O2 U1 O1 88.7(4) . .
O16 U1 O1 91.6(4) . .
O10 U1 O1 119.2(3) 1_445 .
O11 U1 O1 119.4(3) 1_545 .
O2 U1 O12 91.5(4) . 1_665
O16 U1 O12 87.0(4) . 1_665
O10 U1 O12 174.7(4) 1_445 1_665
O11 U1 O12 54.3(3) 1_545 1_665
O1 U1 O12 65.4(3) . 1_665
O2 U1 O7 85.4(4) . 1_565
O16 U1 O7 96.3(4) . 1_565
O10 U1 O7 64.8(3) 1_445 1_565
O11 U1 O7 170.7(3) 1_545 1_565
O1 U1 O7 54.6(3) . 1_565
O12 U1 O7 120.0(3) 1_665 1_565
O2 U1 O4 94.0(3) . .
O16 U1 O4 85.9(4) . .
O10 U1 O4 54.8(3) 1_445 .
O11 U1 O4 66.8(3) 1_545 .
O1 U1 O4 173.4(3) . .
O12 U1 O4 120.4(3) 1_665 .
O7 U1 O4 119.6(3) 1_565 .
O2 U1 B1 81.9(4) . 1_545
O16 U1 B1 96.3(5) . 1_545
O10 U1 B1 148.2(3) 1_445 1_545
O11 U1 B1 28.0(3) 1_545 1_545
O1 U1 B1 91.8(3) . 1_545
O12 U1 B1 28.2(3) 1_665 1_545
O7 U1 B1 144.3(3) 1_565 1_545
O4 U1 B1 94.6(3) . 1_545
O2 U1 B6 79.2(4) . .
O16 U1 B6 101.9(5) . .
O10 U1 B6 93.1(3) 1_445 .
O11 U1 B6 143.4(3) 1_545 .
O1 U1 B6 27.8(3) . .
O12 U1 B6 91.9(4) 1_665 .
O7 U1 B6 28.7(3) 1_565 .
O4 U1 B6 147.3(3) . .
B1 U1 B6 115.7(4) 1_545 .
O2 U1 B3 96.5(4) . 1_445
O16 U1 B3 84.2(4) . 1_445
O10 U1 B3 27.3(4) 1_445 1_445
O11 U1 B3 94.8(4) 1_545 1_445
O1 U1 B3 145.7(4) . 1_445
O12 U1 B3 147.7(4) 1_665 1_445
O7 U1 B3 91.9(4) 1_565 1_445
O4 U1 B3 28.0(4) . 1_445
B1 U1 B3 122.5(4) 1_545 1_445
B6 U1 B3 120.3(4) . 1_445
O2 U1 Na 21.4(3) . .
O16 U1 Na 160.4(4) . .
O10 U1 Na 72.4(2) 1_445 .
O11 U1 Na 105.7(2) 1_545 .
O1 U1 Na 89.2(3) . .
O12 U1 Na 111.0(3) 1_665 .
O7 U1 Na 68.4(2) 1_565 .
O4 U1 Na 91.1(2) . .
B1 U1 Na 103.2(3) 1_545 .
B6 U1 Na 70.9(3) . .
B3 U1 Na 84.1(3) 1_445 .
O15 U2 O3 179.5(4) . .
O15 U2 O5 88.8(3) . .
O3 U2 O5 91.1(4) . .
O15 U2 O8 91.1(4) . 1_455
O3 U2 O8 88.5(5) . 1_455
O5 U2 O8 120.4(3) . 1_455
O15 U2 O9 95.5(3) . 1_445
O3 U2 O9 85.0(4) . 1_445
O5 U2 O9 121.3(3) . 1_445
O8 U2 O9 118.0(3) 1_455 1_445
O15 U2 O6 86.5(3) . 1_455
O3 U2 O6 93.5(4) . 1_455
O5 U2 O6 173.7(3) . 1_455
O8 U2 O6 55.5(3) 1_455 1_455
O9 U2 O6 63.4(3) 1_445 1_455
O15 U2 O13 86.3(3) . .
O3 U2 O13 93.2(4) . .
O5 U2 O13 54.8(3) . .
O8 U2 O13 65.7(3) 1_455 .
O9 U2 O13 175.8(3) 1_445 .
O6 U2 O13 120.6(3) 1_455 .
O15 U2 O14 97.6(4) . .
O3 U2 O14 82.8(4) . .
O5 U2 O14 66.2(3) . .
O8 U2 O14 169.3(3) 1_455 .
O9 U2 O14 55.2(3) 1_445 .
O6 U2 O14 118.6(3) 1_455 .
O13 U2 O14 120.8(3) . .
O15 U2 B5 84.0(4) . .
O3 U2 B5 95.7(4) . .
O5 U2 B5 26.8(3) . .
O8 U2 B5 94.1(3) 1_455 .
O9 U2 B5 147.9(4) 1_445 .
O6 U2 B5 148.0(4) 1_455 .
O13 U2 B5 28.4(3) . .
O14 U2 B5 93.0(3) . .
O15 U2 B2 97.0(4) . 1_455
O3 U2 B2 82.7(5) . 1_455
O5 U2 B2 148.4(3) . 1_455
O8 U2 B2 28.9(3) 1_455 1_455
O9 U2 B2 89.2(4) 1_445 1_455
O6 U2 B2 28.9(3) 1_455 1_455
O13 U2 B2 94.4(3) . 1_455
O14 U2 B2 142.5(3) . 1_455
B5 U2 B2 122.8(4) . 1_455
O15 U2 B4 103.6(4) . .
O3 U2 B4 76.9(5) . .
O5 U2 B4 94.0(4) . .
O8 U2 B4 143.0(4) 1_455 .
O9 U2 B4 28.2(4) 1_445 .
O6 U2 B4 91.1(4) 1_455 .
O13 U2 B4 147.6(4) . .
O14 U2 B4 28.2(4) . .
B5 U2 B4 120.8(4) . .
B2 U2 B4 114.4(4) 1_455 .
O15 U2 Na 148.4(3) . 2_764
O3 U2 Na 32.0(4) . 2_764
O5 U2 Na 73.5(2) . 2_764
O8 U2 Na 120.4(3) 1_455 2_764
O9 U2 Na 73.2(2) 1_445 2_764
O6 U2 Na 112.6(2) 1_455 2_764
O13 U2 Na 103.3(2) . 2_764
O14 U2 Na 51.5(2) . 2_764
B5 U2 Na 90.5(3) . 2_764
B2 U2 Na 111.9(3) 1_455 2_764
B4 U2 Na 53.4(3) . 2_764
O10 B1 O12 112.4(10) . 1_675
O10 B1 O11 110.6(11) . .
O12 B1 O11 100.4(11) 1_675 .
O10 B1 O19 112.2(11) . .
O12 B1 O19 109.2(11) 1_675 .
O11 B1 O19 111.5(10) . .
O10 B1 U1 142.5(9) . 1_565
O12 B1 U1 55.4(6) 1_675 1_565
O11 B1 U1 49.5(6) . 1_565
O19 B1 U1 105.2(8) . 1_565
O22 B2 O5 114.0(12) . .
O22 B2 O6 113.8(12) . .
O5 B2 O6 112.2(12) . .
O22 B2 O8 110.1(11) . .
O5 B2 O8 105.9(11) . .
O6 B2 O8 99.7(11) . .
O22 B2 U2 106.0(9) . 1_655
O5 B2 U2 139.1(10) . 1_655
O6 B2 U2 55.0(6) . 1_655
O8 B2 U2 49.9(6) . 1_655
O1 B3 O4 115.0(13) . 1_665
O1 B3 O10 114.4(13) . .
O4 B3 O10 103.8(10) 1_665 .
O1 B3 O23 110.3(11) . .
O4 B3 O23 104.7(12) 1_665 .
O10 B3 O23 108.0(12) . .
O1 B3 U1 141.4(10) . 1_665
O4 B3 U1 56.4(6) 1_665 1_665
O10 B3 U1 48.5(6) . 1_665
O23 B3 U1 108.2(8) . 1_665
O8 B4 O21 110.4(11) 1_445 1_445
O8 B4 O14 113.3(12) 1_445 .
O21 B4 O14 108.5(11) 1_445 .
O8 B4 O9 109.9(11) 1_445 1_445
O21 B4 O9 111.1(12) 1_445 1_445
O14 B4 O9 103.4(10) . 1_445
O8 B4 U2 141.4(10) 1_445 .
O21 B4 U2 108.1(8) 1_445 .
O14 B4 U2 55.7(6) . .
O9 B4 U2 50.8(5) 1_445 .
O5 B5 O9 113.0(11) . .
O5 B5 O13 103.8(9) . .
O9 B5 O13 113.8(11) . .
O5 B5 O20 106.4(10) . .
O9 B5 O20 112.0(9) . .
O13 B5 O20 107.1(10) . .
O5 B5 U2 48.6(5) . .
O9 B5 U2 138.0(8) . .
O13 B5 U2 56.1(5) . .
O20 B5 U2 109.7(7) . .
O11 B6 O18 112.2(11) . .
O11 B6 O1 110.5(11) . .
O18 B6 O1 112.4(12) . .
O11 B6 O7 113.4(12) . 1_565
O18 B6 O7 106.7(10) . 1_565
O1 B6 O7 101.1(10) . 1_565
O11 B6 U1 143.5(10) . .
O18 B6 U1 104.1(8) . .
O1 B6 U1 49.2(5) . .
O7 B6 U1 56.3(6) 1_565 .
O18 B7 O19 124.9(15) 1_545 1_545
O18 B7 O24 121.1(14) 1_545 .
O19 B7 O24 113.8(13) 1_545 .
O18 B7 Na 147.5(12) 1_545 1_655
O19 B7 Na 57.0(7) 1_545 1_655
O24 B7 Na 65.6(8) . 1_655
O17 B8 O22 119.5(13) . .
O17 B8 O21 119.1(14) . .
O22 B8 O21 120.9(15) . .
O6 B9 O13 118.0(13) . 1_545
O6 B9 O14 121.2(12) . .
O13 B9 O14 120.3(10) 1_545 .
O4 B10 O12 121.1(15) . .
O4 B10 O7 123.0(13) . .
O12 B10 O7 115.8(15) . .
O21 Na O22 117.9(4) 3_685 3_675
O21 Na O2 135.1(4) 3_685 .
O22 Na O2 103.2(4) 3_675 .
O21 Na O19 95.1(4) 3_685 1_445
O22 Na O19 113.3(4) 3_675 1_445
O2 Na O19 84.1(4) . 1_445
O21 Na O3 79.6(4) 3_685 3_675
O22 Na O3 79.6(4) 3_675 3_675
O2 Na O3 91.2(4) . 3_675
O19 Na O3 167.0(4) 1_445 3_675
O21 Na O24 82.5(4) 3_685 1_455
O22 Na O24 73.7(4) 3_675 1_455
O2 Na O24 128.7(4) . 1_455
O19 Na O24 54.1(3) 1_445 1_455
O3 Na O24 135.7(4) 3_675 1_455
O21 Na B7 97.6(5) 3_685 1_455
O22 Na B7 87.9(5) 3_675 1_455
O2 Na B7 101.6(5) . 1_455
O19 Na B7 28.0(4) 1_445 1_455
O3 Na B7 163.9(5) 3_675 1_455
O24 Na B7 28.8(4) 1_455 1_455
O21 Na U2 69.7(3) 3_685 3_675
O22 Na U2 70.3(3) 3_675 3_675
O2 Na U2 111.5(3) . 3_675
O19 Na U2 163.2(3) 1_445 3_675
O3 Na U2 21.1(3) 3_675 3_675
O24 Na U2 114.8(3) 1_455 3_675
B7 Na U2 143.4(4) 1_455 3_675
O21 Na U1 129.0(4) 3_685 .
O22 Na U1 112.8(3) 3_675 .
O2 Na U1 15.2(2) . .
O19 Na U1 69.7(3) 1_445 .
O3 Na U1 104.3(3) 3_675 .
O24 Na U1 118.3(3) 1_455 .
B7 Na U1 89.8(4) 1_455 .
U2 Na U1 125.23(14) 3_675 .
B3 O1 B6 119.5(11) . .
B3 O1 U1 132.4(9) . .
B6 O1 U1 103.0(6) . .
U1 O2 Na 143.4(5) . .
U2 O3 Na 126.9(6) . 2_764
B10 O4 B3 125.4(11) . 1_445
B10 O4 U1 136.2(10) . .
B3 O4 U1 95.6(8) 1_445 .
B5 O5 B2 119.3(9) . .
B5 O5 U2 104.6(7) . .
B2 O5 U2 127.7(8) . .
B9 O6 B2 116.2(12) . .
B9 O6 U2 144.1(9) . 1_655
B2 O6 U2 96.0(7) . 1_655
B10 O7 B6 124.3(12) . 1_545
B10 O7 U1 140.6(9) . 1_545
B6 O7 U1 94.9(7) 1_545 1_545
B4 O8 B2 107.3(11) 1_665 .
B4 O8 U2 136.9(9) 1_665 1_655
B2 O8 U2 101.1(8) . 1_655
B5 O9 B4 120.7(10) . 1_665
B5 O9 U2 127.7(8) . 1_665
B4 O9 U2 101.0(6) 1_665 1_665
B1 O10 B3 117.0(10) . .
B1 O10 U1 132.4(7) . 1_665
B3 O10 U1 104.2(8) . 1_665
B6 O11 B1 106.0(10) . .
B6 O11 U1 137.5(8) . 1_565
B1 O11 U1 102.6(8) . 1_565
B10 O12 B1 122.7(12) . 1_435
B10 O12 U1 139.7(11) . 1_445
B1 O12 U1 96.4(7) 1_435 1_445
B9 O13 B5 123.4(10) 1_565 .
B9 O13 U2 138.9(8) 1_565 .
B5 O13 U2 95.5(7) . .
B9 O14 B4 124.8(11) . .
B9 O14 U2 139.1(8) . .
B4 O14 U2 96.0(8) . .
B7 O18 B6 114.6(11) 1_565 .
B7 O19 B1 115.9(11) 1_565 .
B7 O19 Na 94.9(9) 1_565 1_665
B1 O19 Na 139.1(8) . 1_665
B8 O21 B4 115.3(12) . 1_665
B8 O21 Na 128.9(10) . 2_874
B4 O21 Na 115.7(8) 1_665 2_874
B8 O22 B2 120.9(12) . .
B8 O22 Na 113.1(10) . 2_764
B2 O22 Na 126.0(8) . 2_764
B7 O24 Na 85.6(8) . 1_655

loop_
_geom_bond_atom_site_label_1
_geom_bond_atom_site_label_2
_geom_bond_distance
_geom_bond_site_symmetry_2
U1 O2 1.752(9) .
U1 O16 1.794(12) .
U1 O10 2.393(9) 1_445
U1 O11 2.393(11) 1_545
U1 O1 2.402(8) .
U1 O12 2.545(9) 1_665
U1 O7 2.582(10) 1_565
U1 O4 2.591(8) .
U1 B1 3.074(15) 1_545
U1 B6 3.091(15) .
U1 B3 3.096(15) 1_445
U1 Na 3.974(7) .
U2 O15 1.752(9) .
U2 O3 1.775(12) .
U2 O5 2.390(8) .
U2 O8 2.409(10) 1_455
U2 O9 2.450(9) 1_445
U2 O6 2.545(9) 1_455
U2 O13 2.572(8) .
U2 O14 2.578(10) .
U2 B5 3.083(12) .
U2 B2 3.088(17) 1_455
U2 B4 3.102(15) .
U2 Na 3.939(6) 2_764
B1 O10 1.437(18) .
B1 O12 1.463(18) 1_675
B1 O11 1.476(15) .
B1 O19 1.493(18) .
B1 U1 3.074(15) 1_565
B2 O22 1.44(2) .
B2 O5 1.494(19) .
B2 O6 1.503(18) .
B2 O8 1.522(17) .
B2 U2 3.088(17) 1_655
B3 O1 1.443(17) .
B3 O4 1.461(19) 1_665
B3 O10 1.463(19) .
B3 O23 1.529(19) .
B3 U1 3.096(14) 1_665
B4 O8 1.433(16) 1_445
B4 O21 1.466(19) 1_445
B4 O14 1.476(16) .
B4 O9 1.49(2) 1_445
B5 O5 1.437(15) .
B5 O9 1.449(15) .
B5 O13 1.473(17) .
B5 O20 1.525(16) .
B6 O11 1.433(18) .
B6 O18 1.437(19) .
B6 O1 1.477(18) .
B6 O7 1.492(15) 1_565
B7 O18 1.357(18) 1_545
B7 O19 1.374(18) 1_545
B7 O24 1.41(2) .
B7 Na 2.912(17) 1_655
B8 O17 1.35(2) .
B8 O22 1.355(19) .
B8 O21 1.390(19) .
B9 O6 1.334(14) .
B9 O13 1.359(17) 1_545
B9 O14 1.379(18) .
B10 O4 1.34(2) .
B10 O12 1.373(17) .
B10 O7 1.40(2) .
Na O21 2.336(12) 3_685
Na O22 2.417(11) 3_675
Na O2 2.428(11) .
Na O19 2.451(11) 1_445
Na O3 2.610(13) 3_675
Na O24 2.660(12) 1_455
Na B7 2.912(17) 1_455
Na U2 3.939(6) 3_675
O3 Na 2.610(13) 2_764
O4 B3 1.461(19) 1_445
O6 U2 2.545(9) 1_655
O7 B6 1.492(15) 1_545
O7 U1 2.582(10) 1_545
O8 B4 1.433(16) 1_665
O8 U2 2.409(10) 1_655
O9 B4 1.49(2) 1_665
O9 U2 2.450(9) 1_665
O10 U1 2.393(9) 1_665
O11 U1 2.393(11) 1_565
O12 B1 1.463(18) 1_435
O12 U1 2.545(9) 1_445
O13 B9 1.359(17) 1_565
O18 B7 1.357(18) 1_565
O19 B7 1.374(19) 1_565
O19 Na 2.452(11) 1_665
O21 B4 1.466(19) 1_665
O21 Na 2.337(12) 2_874
O22 Na 2.417(11) 2_764
O24 Na 2.660(12) 1_655
